data_4021376
loop_
_publ_author_name
'Ken-Tsung Wong'
'Sung-Yu Ku'
'Yi-Ming Cheng'
'Xiauo-Yun Lin'
'Ying-Yueh Hung'
'Shih-Chieh Pu'
'Pi-Tai Chou'
'Gene-Hsiang Lee'
'Shie-Ming Peng'

_publ_section_title
;
 Synthesis, Structures, and Photoinduced Electron Transfer
 Reaction in the 9,9'-Spirobifluorene-Bridged Bipolar Systems
;
_journal_name_full 'Journal of Organic Chemistry'
_journal_page_first 456
_journal_page_last 465
_journal_paper_doi 10.1021/jo0512047
_journal_volume 71
_journal_year 2006
_chemical_formula_sum 'C62 H48 Cl2 N4 O'
_chemical_formula_weight 935.94
_chemical_name_systematic
; 
 ? 
;
_space_group_IT_number 14
_symmetry_cell_setting monoclinic
_symmetry_space_group_name_Hall '-P 2ybc'
_symmetry_space_group_name_H-M 'P 1 21/c 1'
_atom_sites_solution_hydrogens geom
_atom_sites_solution_primary direct
_atom_sites_solution_secondary difmap
_audit_creation_method SHELXL-97
_cell_angle_alpha 90.00
_cell_angle_beta 99.074(2)
_cell_angle_gamma 90.00
_cell_formula_units_Z 4
_cell_length_a 16.5804(8)
_cell_length_b 34.0887(17)
_cell_length_c 8.9389(4)
_cell_measurement_reflns_used 1708
_cell_measurement_temperature 150(1)
_cell_measurement_theta_max 18.54
_cell_measurement_theta_min 2.38
_cell_volume 4989.1(4)
_computing_cell_refinement 'Bruker SAINT'
_computing_data_collection 'Bruker SMART'
_computing_data_reduction 'Bruker SAINT'
_computing_molecular_graphics 'Bruker SHELXTL'
_computing_publication_material 'Bruker SHELXTL'
_computing_structure_refinement 'SHELXL-97 (Sheldrick, 1997)'
_computing_structure_solution 'SHELXS-97 (Sheldrick, 1990)'
_diffrn_ambient_temperature 150(1)
_diffrn_measured_fraction_theta_full 0.993
_diffrn_measured_fraction_theta_max 0.993
_diffrn_measurement_device_type 'BRUKER SMART ApexCCD area detector'
_diffrn_measurement_method 'omega scans'
_diffrn_radiation_monochromator graphite
_diffrn_radiation_source 'fine-focus sealed tube'
_diffrn_radiation_type MoK\a
_diffrn_radiation_wavelength 0.71073
_diffrn_reflns_av_R_equivalents 0.0859
_diffrn_reflns_av_sigmaI/netI 0.1111
_diffrn_reflns_limit_h_max 12
_diffrn_reflns_limit_h_min -19
_diffrn_reflns_limit_k_max 38
_diffrn_reflns_limit_k_min -39
_diffrn_reflns_limit_l_max 10
_diffrn_reflns_limit_l_min -10
_diffrn_reflns_number 25291
_diffrn_reflns_theta_full 25.00
_diffrn_reflns_theta_max 25.00
_diffrn_reflns_theta_min 1.38
_exptl_absorpt_coefficient_mu 0.177
_exptl_absorpt_correction_T_max 0.9965
_exptl_absorpt_correction_T_min 0.9166
_exptl_absorpt_correction_type multi-scan
_exptl_crystal_colour light-brown
_exptl_crystal_density_diffrn 1.246
_exptl_crystal_density_meas 0
_exptl_crystal_density_method 'not measured'
_exptl_crystal_description plate
_exptl_crystal_F_000 1960
_exptl_crystal_size_max 0.50
_exptl_crystal_size_mid 0.15
_exptl_crystal_size_min 0.02
_refine_diff_density_max 1.355
_refine_diff_density_min -1.097
_refine_diff_density_rms 0.095
_refine_ls_extinction_method none
_refine_ls_goodness_of_fit_ref 1.120
_refine_ls_hydrogen_treatment constr
_refine_ls_matrix_type full
_refine_ls_number_parameters 622
_refine_ls_number_reflns 8735
_refine_ls_number_restraints 2
_refine_ls_restrained_S_all 1.120
_refine_ls_R_factor_all 0.2010
_refine_ls_R_factor_gt 0.1327
_refine_ls_shift/su_max 0.009
_refine_ls_shift/su_mean 0.000
_refine_ls_structure_factor_coef Fsqd
_refine_ls_weighting_details 'calc w=1/[\s^2^(Fo^2^)+(0.1158P)^2^+20.1441P] where P=(Fo^2^+2Fc^2^)/3'
_refine_ls_weighting_scheme calc
_refine_ls_wR_factor_gt 0.3006
_refine_ls_wR_factor_ref 0.3414
_reflns_number_gt 4985
_reflns_number_total 8735
_reflns_threshold_expression >2sigma(I)
_cod_data_source_file jo0512047si20051025_055158.cif
_cod_depositor_comments
;
The following automatic conversions were performed:
'_symmetry_cell_setting' value 'Monoclinic' changed to 'monoclinic'
according to '/home/saulius/struct/CIF-dictionaries/cif_core.dic'
dictionary named 'cif_core.dic' version 2.4.1 from 2010-06-29.

Automatic conversion script
Id: cif_fix_enum 1527 2010-12-29 10:47:43Z saulius 
;
_cod_original_sg_symbol_H-M 'P 21/c'
_cod_database_code 4021376

loop_
_symmetry_equiv_pos_as_xyz
'x, y, z'
'-x, y+1/2, -z+1/2'
'-x, -y, -z'
'x, -y-1/2, z-1/2'

loop_
_atom_site_label
_atom_site_type_symbol
_atom_site_fract_x
_atom_site_fract_y
_atom_site_fract_z
_atom_site_U_iso_or_equiv
_atom_site_adp_type
_atom_site_occupancy
_atom_site_symmetry_multiplicity
_atom_site_calc_flag
_atom_site_refinement_flags
O1 O 0.2614(3) 0.65014(13) -0.0552(5) 0.0304(11) Uani 1 1 d .
N1 N 0.2082(3) 0.49045(15) 0.5446(6) 0.0315(13) Uani 1 1 d .
N2 N -0.2006(3) 0.66687(16) 0.0350(7) 0.0359(14) Uani 1 1 d .
N3 N 0.2748(4) 0.71342(17) -0.0154(7) 0.0421(16) Uani 1 1 d .
N4 N 0.3090(4) 0.70403(18) -0.1451(7) 0.0438(16) Uani 1 1 d .
C1 C 0.0577(4) 0.61245(18) 0.3446(7) 0.0258(14) Uani 1 1 d .
C2 C 0.0463(4) 0.62598(19) 0.5040(7) 0.0280(15) Uani 1 1 d .
C3 C 0.0005(4) 0.6089(2) 0.6029(7) 0.0350(17) Uani 1 1 d .
H3A H -0.0318 0.5864 0.5737 0.042 Uiso 1 1 calc R
C4 C 0.0026(4) 0.6253(2) 0.7462(8) 0.0411(18) Uani 1 1 d .
H4A H -0.0277 0.6137 0.8165 0.049 Uiso 1 1 calc R
C5 C 0.0485(4) 0.6585(2) 0.7859(8) 0.0419(19) Uani 1 1 d .
H5A H 0.0495 0.6695 0.8839 0.050 Uiso 1 1 calc R
C6 C 0.0930(4) 0.6760(2) 0.6872(7) 0.0355(17) Uani 1 1 d .
H6A H 0.1238 0.6991 0.7159 0.043 Uiso 1 1 calc R
C7 C 0.0924(4) 0.65963(19) 0.5457(7) 0.0293(15) Uani 1 1 d .
C8 C 0.1359(4) 0.67028(19) 0.4221(7) 0.0283(15) Uani 1 1 d .
C9 C 0.1877(4) 0.7015(2) 0.4057(8) 0.0366(17) Uani 1 1 d .
H9A H 0.1987 0.7207 0.4834 0.044 Uiso 1 1 calc R
C10 C 0.2229(4) 0.7047(2) 0.2781(8) 0.0371(17) Uani 1 1 d .
H10A H 0.2569 0.7265 0.2659 0.045 Uiso 1 1 calc R
C11 C 0.2092(4) 0.67599(19) 0.1651(7) 0.0301(15) Uani 1 1 d .
C12 C 0.1565(4) 0.64463(18) 0.1813(7) 0.0272(15) Uani 1 1 d .
H12A H 0.1461 0.6251 0.1048 0.033 Uiso 1 1 calc R
C13 C 0.1207(4) 0.64246(17) 0.3072(7) 0.0223(13) Uani 1 1 d .
C14 C 0.2489(4) 0.68148(19) 0.0325(7) 0.0305(15) Uani 1 1 d .
C15 C 0.3000(4) 0.6669(2) -0.1650(8) 0.0360(17) Uani 1 1 d .
C16 C 0.3277(4) 0.6431(2) -0.2818(8) 0.0342(17) Uani 1 1 d .
C17 C 0.3627(5) 0.6623(2) -0.3914(8) 0.0420(18) Uani 1 1 d .
H17A H 0.3663 0.6901 -0.3905 0.050 Uiso 1 1 calc R
C18 C 0.3926(5) 0.6411(2) -0.5022(8) 0.0444(19) Uani 1 1 d .
H18A H 0.4170 0.6547 -0.5763 0.053 Uiso 1 1 calc R
C19 C 0.3878(4) 0.6004(2) -0.5082(7) 0.0365(17) Uani 1 1 d .
C20 C 0.3519(4) 0.5821(2) -0.3970(8) 0.0416(18) Uani 1 1 d .
H20A H 0.3474 0.5543 -0.3983 0.050 Uiso 1 1 calc R
C21 C 0.3227(4) 0.6028(2) -0.2847(8) 0.0389(18) Uani 1 1 d .
H21A H 0.2990 0.5892 -0.2094 0.047 Uiso 1 1 calc R
C22 C 0.4229(5) 0.5781(2) -0.6339(8) 0.0424(18) Uani 1 1 d .
C23 C 0.5150(5) 0.5824(3) -0.6069(11) 0.073(3) Uani 1 1 d .
H23A H 0.5294 0.6103 -0.6076 0.109 Uiso 1 1 calc R
H23B H 0.5378 0.5688 -0.6872 0.109 Uiso 1 1 calc R
H23C H 0.5373 0.5710 -0.5085 0.109 Uiso 1 1 calc R
C24 C 0.4003(6) 0.5346(3) -0.6344(10) 0.064(3) Uani 1 1 d .
H24A H 0.3408 0.5318 -0.6515 0.096 Uiso 1 1 calc R
H24B H 0.4229 0.5229 -0.5366 0.096 Uiso 1 1 calc R
H24C H 0.4229 0.5211 -0.7154 0.096 Uiso 1 1 calc R
C25 C 0.3880(6) 0.5956(3) -0.7892(8) 0.059(2) Uani 1 1 d .
H25A H 0.4022 0.6234 -0.7910 0.088 Uiso 1 1 calc R
H25B H 0.3285 0.5927 -0.8069 0.088 Uiso 1 1 calc R
H25C H 0.4111 0.5817 -0.8686 0.088 Uiso 1 1 calc R
C26 C 0.0841(4) 0.56957(18) 0.3422(6) 0.0250(14) Uani 1 1 d .
C27 C 0.1450(4) 0.55124(18) 0.4390(7) 0.0248(14) Uani 1 1 d .
H27A H 0.1818 0.5661 0.5094 0.030 Uiso 1 1 calc R
C28 C 0.1522(4) 0.51045(19) 0.4324(7) 0.0278(15) Uani 1 1 d .
C29 C 0.1023(4) 0.48969(19) 0.3185(7) 0.0286(15) Uani 1 1 d .
H29A H 0.1093 0.4622 0.3096 0.034 Uiso 1 1 calc R
C30 C 0.0427(4) 0.50878(19) 0.2187(7) 0.0273(15) Uani 1 1 d .
H30A H 0.0101 0.4945 0.1402 0.033 Uiso 1 1 calc R
C31 C 0.0309(4) 0.54858(18) 0.2334(6) 0.0248(14) Uani 1 1 d .
C32 C -0.0326(4) 0.57513(18) 0.1603(6) 0.0233(14) Uani 1 1 d .
C33 C -0.0994(4) 0.56915(19) 0.0486(7) 0.0275(15) Uani 1 1 d .
H33A H -0.1083 0.5443 0.0011 0.033 Uiso 1 1 calc R
C34 C -0.1529(4) 0.5997(2) 0.0067(7) 0.0299(15) Uani 1 1 d .
H34A H -0.1979 0.5956 -0.0718 0.036 Uiso 1 1 calc R
C35 C -0.1426(4) 0.63643(19) 0.0769(7) 0.0269(15) Uani 1 1 d .
C36 C -0.0744(4) 0.64267(19) 0.1884(7) 0.0274(15) Uani 1 1 d .
H36A H -0.0656 0.6675 0.2368 0.033 Uiso 1 1 calc R
C37 C -0.0206(4) 0.61252(18) 0.2269(7) 0.0241(14) Uani 1 1 d .
C38 C 0.2311(4) 0.4513(2) 0.5106(7) 0.0305(16) Uani 1 1 d .
C39 C 0.2758(4) 0.4453(2) 0.3965(8) 0.0342(16) Uani 1 1 d .
H39A H 0.2920 0.4672 0.3427 0.041 Uiso 1 1 calc R
C40 C 0.2983(4) 0.4078(2) 0.3575(8) 0.0359(17) Uani 1 1 d .
H40A H 0.3285 0.4040 0.2768 0.043 Uiso 1 1 calc R
C41 C 0.2758(4) 0.3762(2) 0.4379(8) 0.0407(18) Uani 1 1 d .
H41A H 0.2919 0.3505 0.4148 0.049 Uiso 1 1 calc R
C42 C 0.2297(5) 0.3820(2) 0.5526(8) 0.0422(19) Uani 1 1 d .
H42A H 0.2132 0.3603 0.6067 0.051 Uiso 1 1 calc R
C43 C 0.2079(4) 0.4195(2) 0.5878(7) 0.0344(16) Uani 1 1 d .
H43A H 0.1764 0.4234 0.6666 0.041 Uiso 1 1 calc R
C44 C 0.2151(4) 0.50134(19) 0.6992(7) 0.0328(16) Uani 1 1 d .
C45 C 0.1551(4) 0.5228(2) 0.7552(7) 0.0364(17) Uani 1 1 d .
H45A H 0.1069 0.5303 0.6893 0.044 Uiso 1 1 calc R
C46 C 0.1655(5) 0.5334(2) 0.9075(8) 0.0432(19) Uani 1 1 d .
H46A H 0.1247 0.5486 0.9441 0.052 Uiso 1 1 calc R
C47 C 0.2342(6) 0.5220(2) 1.0060(8) 0.055(2) Uani 1 1 d .
H47A H 0.2413 0.5293 1.1099 0.066 Uiso 1 1 calc R
C48 C 0.2918(6) 0.4999(3) 0.9501(9) 0.061(3) Uani 1 1 d .
H48A H 0.3385 0.4913 1.0176 0.073 Uiso 1 1 calc R
C49 C 0.2842(5) 0.4898(2) 0.7996(8) 0.0446(19) Uani 1 1 d .
H49A H 0.3259 0.4751 0.7641 0.054 Uiso 1 1 calc R
C50 C -0.1705(4) 0.7061(2) 0.0307(7) 0.0326(16) Uani 1 1 d .
C51 C -0.1034(5) 0.7139(2) -0.0368(8) 0.0448(19) Uani 1 1 d .
H51A H -0.0776 0.6933 -0.0828 0.054 Uiso 1 1 calc R
C52 C -0.0728(5) 0.7521(3) -0.0380(9) 0.054(2) Uani 1 1 d .
H52A H -0.0253 0.7571 -0.0822 0.065 Uiso 1 1 calc R
C53 C -0.1106(5) 0.7825(2) 0.0240(9) 0.048(2) Uani 1 1 d .
H53A H -0.0905 0.8085 0.0210 0.058 Uiso 1 1 calc R
C54 C -0.1778(5) 0.7745(2) 0.0903(9) 0.050(2) Uani 1 1 d .
H54A H -0.2044 0.7953 0.1337 0.060 Uiso 1 1 calc R
C55 C -0.2079(5) 0.7368(2) 0.0952(9) 0.046(2) Uani 1 1 d .
H55A H -0.2541 0.7318 0.1430 0.055 Uiso 1 1 calc R
C56 C -0.2838(4) 0.6586(2) -0.0136(8) 0.0358(17) Uani 1 1 d .
C57 C -0.3295(4) 0.6807(2) -0.1261(8) 0.0443(19) Uani 1 1 d .
H57A H -0.3052 0.7022 -0.1698 0.053 Uiso 1 1 calc R
C58 C -0.4107(5) 0.6713(3) -0.1750(10) 0.061(2) Uani 1 1 d .
H58A H -0.4416 0.6869 -0.2518 0.073 Uiso 1 1 calc R
C59 C -0.4479(5) 0.6401(3) -0.1151(12) 0.069(3) Uani 1 1 d .
H59A H -0.5033 0.6336 -0.1518 0.083 Uiso 1 1 calc R
C60 C -0.4037(5) 0.6190(3) -0.0029(10) 0.060(2) Uani 1 1 d .
H60A H -0.4290 0.5978 0.0412 0.072 Uiso 1 1 calc R
C61 C -0.3218(5) 0.6275(2) 0.0498(9) 0.0442(19) Uani 1 1 d .
H61A H -0.2920 0.6122 0.1285 0.053 Uiso 1 1 calc R
C62 C -0.4535(7) 0.7122(5) 0.1966(12) 0.172(8) Uani 1 1 d D
H62A H -0.4624 0.6859 0.1501 0.206 Uiso 1 1 calc R
H62B H -0.4351 0.7303 0.1222 0.206 Uiso 1 1 calc R
Cl1 Cl -0.3834(4) 0.71021(17) 0.3594(8) 0.211(3) Uani 1 1 d D
Cl2 Cl -0.5415(3) 0.7293(2) 0.2549(11) 0.259(4) Uani 1 1 d D

loop_
_atom_site_aniso_label
_atom_site_aniso_U_11
_atom_site_aniso_U_22
_atom_site_aniso_U_33
_atom_site_aniso_U_23
_atom_site_aniso_U_13
_atom_site_aniso_U_12
O1 0.031(3) 0.031(3) 0.029(2) 0.009(2) 0.005(2) 0.000(2)
N1 0.040(3) 0.026(3) 0.025(3) 0.001(2) -0.006(2) 0.004(3)
N2 0.033(3) 0.026(3) 0.047(4) 0.004(3) 0.000(3) 0.008(3)
N3 0.052(4) 0.029(4) 0.051(4) 0.011(3) 0.023(3) 0.004(3)
N4 0.047(4) 0.034(4) 0.056(4) 0.012(3) 0.024(3) 0.002(3)
C1 0.029(4) 0.023(4) 0.024(3) 0.000(3) 0.000(3) -0.001(3)
C2 0.023(3) 0.028(4) 0.030(3) 0.001(3) -0.005(3) 0.006(3)
C3 0.032(4) 0.040(4) 0.033(4) 0.003(3) 0.005(3) 0.002(3)
C4 0.038(4) 0.057(5) 0.030(4) 0.008(3) 0.014(3) 0.005(4)
C5 0.042(4) 0.061(5) 0.023(4) -0.007(3) 0.004(3) 0.009(4)
C6 0.038(4) 0.039(4) 0.028(4) -0.005(3) -0.003(3) 0.003(3)
C7 0.028(4) 0.030(4) 0.027(3) 0.000(3) -0.004(3) 0.006(3)
C8 0.029(4) 0.026(4) 0.029(3) -0.005(3) 0.001(3) 0.007(3)
C9 0.045(4) 0.029(4) 0.033(4) -0.005(3) -0.003(3) -0.010(3)
C10 0.035(4) 0.027(4) 0.048(4) 0.005(3) 0.000(3) -0.007(3)
C11 0.030(4) 0.023(4) 0.034(4) 0.002(3) -0.005(3) 0.006(3)
C12 0.032(4) 0.018(3) 0.028(3) 0.000(3) -0.006(3) 0.003(3)
C13 0.022(3) 0.019(3) 0.025(3) 0.003(3) -0.002(3) 0.001(3)
C14 0.031(4) 0.027(4) 0.034(4) 0.005(3) 0.005(3) 0.004(3)
C15 0.033(4) 0.035(4) 0.038(4) 0.017(3) 0.001(3) 0.001(3)
C16 0.023(4) 0.044(5) 0.033(4) 0.009(3) -0.004(3) 0.005(3)
C17 0.051(5) 0.035(4) 0.042(4) 0.003(3) 0.014(4) 0.001(4)
C18 0.051(5) 0.047(5) 0.036(4) 0.011(4) 0.007(4) -0.010(4)
C19 0.029(4) 0.046(5) 0.032(4) 0.009(3) -0.004(3) -0.005(3)
C20 0.042(4) 0.034(4) 0.047(4) -0.001(3) 0.004(4) -0.003(3)
C21 0.038(4) 0.037(5) 0.042(4) 0.010(3) 0.006(3) 0.001(3)
C22 0.040(4) 0.050(5) 0.037(4) -0.004(3) 0.002(3) -0.006(4)
C23 0.039(5) 0.103(8) 0.076(7) -0.031(6) 0.010(5) 0.004(5)
C24 0.088(7) 0.057(6) 0.046(5) -0.001(4) 0.005(5) 0.001(5)
C25 0.068(6) 0.070(6) 0.035(4) -0.007(4) -0.001(4) 0.001(5)
C26 0.029(4) 0.028(4) 0.018(3) 0.004(3) 0.005(3) -0.003(3)
C27 0.024(3) 0.028(4) 0.021(3) 0.003(3) 0.000(3) -0.003(3)
C28 0.031(4) 0.029(4) 0.023(3) 0.003(3) 0.003(3) 0.003(3)
C29 0.035(4) 0.020(4) 0.029(3) 0.000(3) -0.001(3) -0.002(3)
C30 0.028(4) 0.032(4) 0.021(3) -0.003(3) 0.003(3) 0.001(3)
C31 0.027(3) 0.026(4) 0.020(3) 0.004(3) 0.003(3) 0.001(3)
C32 0.027(3) 0.025(4) 0.020(3) 0.004(3) 0.010(3) -0.001(3)
C33 0.029(4) 0.028(4) 0.023(3) -0.003(3) -0.003(3) -0.003(3)
C34 0.027(4) 0.039(4) 0.022(3) 0.000(3) -0.003(3) 0.006(3)
C35 0.026(3) 0.029(4) 0.027(3) 0.004(3) 0.005(3) 0.003(3)
C36 0.031(4) 0.025(4) 0.026(3) 0.000(3) 0.004(3) 0.001(3)
C37 0.021(3) 0.026(4) 0.024(3) 0.003(3) 0.001(3) 0.001(3)
C38 0.029(4) 0.035(4) 0.024(3) 0.004(3) -0.008(3) 0.002(3)
C39 0.035(4) 0.028(4) 0.036(4) 0.005(3) -0.007(3) 0.000(3)
C40 0.032(4) 0.042(5) 0.032(4) -0.002(3) 0.000(3) 0.003(3)
C41 0.044(4) 0.031(4) 0.044(4) -0.008(3) -0.002(4) 0.007(3)
C42 0.057(5) 0.027(4) 0.039(4) 0.005(3) 0.001(4) -0.003(4)
C43 0.040(4) 0.034(4) 0.027(4) 0.000(3) 0.000(3) -0.001(3)
C44 0.047(4) 0.021(4) 0.027(3) 0.003(3) -0.005(3) 0.002(3)
C45 0.043(4) 0.041(4) 0.022(3) 0.010(3) -0.006(3) -0.007(3)
C46 0.060(5) 0.038(5) 0.035(4) -0.003(3) 0.015(4) -0.010(4)
C47 0.084(7) 0.049(5) 0.027(4) -0.007(4) -0.006(4) -0.022(5)
C48 0.078(7) 0.053(6) 0.040(5) 0.004(4) -0.028(5) -0.005(5)
C49 0.053(5) 0.037(5) 0.038(4) -0.001(3) -0.012(4) 0.002(4)
C50 0.036(4) 0.039(4) 0.021(3) 0.003(3) 0.000(3) 0.007(3)
C51 0.048(5) 0.042(5) 0.045(4) 0.007(4) 0.011(4) 0.013(4)
C52 0.057(5) 0.049(6) 0.056(5) 0.013(4) 0.007(4) -0.002(4)
C53 0.060(6) 0.033(5) 0.045(5) 0.004(4) -0.011(4) -0.003(4)
C54 0.065(6) 0.032(5) 0.053(5) -0.006(4) 0.011(4) 0.013(4)
C55 0.046(5) 0.043(5) 0.051(5) 0.000(4) 0.015(4) 0.011(4)
C56 0.028(4) 0.040(4) 0.039(4) 0.000(3) 0.002(3) 0.009(3)
C57 0.032(4) 0.054(5) 0.044(4) 0.005(4) -0.002(3) 0.006(4)
C58 0.043(5) 0.067(6) 0.065(6) 0.010(5) -0.015(4) 0.019(5)
C59 0.031(5) 0.085(8) 0.085(7) -0.006(6) -0.008(5) 0.004(5)
C60 0.035(5) 0.077(7) 0.067(6) 0.008(5) 0.006(4) -0.007(4)
C61 0.040(4) 0.049(5) 0.043(4) 0.007(4) 0.003(3) 0.011(4)
C62 0.20(2) 0.22(2) 0.102(12) -0.083(13) 0.046(12) -0.066(16)
Cl1 0.206(6) 0.167(5) 0.227(6) 0.043(4) -0.065(5) 0.020(4)
Cl2 0.115(4) 0.212(6) 0.446(12) 0.140(7) 0.033(6) 0.011(4)

loop_
_atom_type_symbol
_atom_type_description
_atom_type_scat_dispersion_real
_atom_type_scat_dispersion_imag
_atom_type_scat_source
C C 0.0033 0.0016 'International Tables Vol C Tables 4.2.6.8 and 6.1.1.4'
H H 0.0000 0.0000 'International Tables Vol C Tables 4.2.6.8 and 6.1.1.4'
N N 0.0061 0.0033 'International Tables Vol C Tables 4.2.6.8 and 6.1.1.4'
O O 0.0106 0.0060 'International Tables Vol C Tables 4.2.6.8 and 6.1.1.4'
Cl Cl 0.1484 0.1585 'International Tables Vol C Tables 4.2.6.8 and 6.1.1.4'

loop_
_geom_angle_atom_site_label_1
_geom_angle_atom_site_label_2
_geom_angle_atom_site_label_3
_geom_angle
C14 O1 C15 102.4(5)
C44 N1 C28 120.2(5)
C44 N1 C38 117.8(5)
C28 N1 C38 117.4(5)
C56 N2 C35 121.5(6)
C56 N2 C50 120.5(6)
C35 N2 C50 117.7(5)
C14 N3 N4 106.5(6)
C15 N4 N3 106.6(6)
C26 C1 C13 115.3(5)
C26 C1 C37 101.8(5)
C13 C1 C37 112.3(5)
C26 C1 C2 112.2(5)
C13 C1 C2 100.9(5)
C37 C1 C2 114.9(5)
C3 C2 C7 120.5(6)
C3 C2 C1 128.8(6)
C7 C2 C1 110.6(6)
C2 C3 C4 118.9(7)
C5 C4 C3 119.9(7)
C6 C5 C4 121.5(7)
C5 C6 C7 119.1(7)
C6 C7 C2 120.0(6)
C6 C7 C8 131.4(6)
C2 C7 C8 108.5(6)
C9 C8 C13 119.2(6)
C9 C8 C7 131.2(6)
C13 C8 C7 109.6(6)
C10 C9 C8 120.1(6)
C9 C10 C11 120.4(6)
C10 C11 C12 119.5(6)
C10 C11 C14 117.1(6)
C12 C11 C14 123.4(6)
C13 C12 C11 119.3(6)
C12 C13 C8 121.6(6)
C12 C13 C1 128.3(6)
C8 C13 C1 110.1(5)
N3 C14 O1 112.9(6)
N3 C14 C11 127.2(6)
O1 C14 C11 119.8(6)
N4 C15 O1 111.5(6)
N4 C15 C16 127.4(6)
O1 C15 C16 121.0(6)
C21 C16 C17 119.4(7)
C21 C16 C15 123.1(6)
C17 C16 C15 117.5(7)
C18 C17 C16 120.0(7)
C17 C18 C19 121.7(7)
C20 C19 C18 116.8(7)
C20 C19 C22 123.6(7)
C18 C19 C22 119.5(6)
C21 C20 C19 122.2(7)
C20 C21 C16 119.8(7)
C23 C22 C24 109.5(8)
C23 C22 C25 109.5(7)
C24 C22 C25 108.4(7)
C23 C22 C19 108.9(6)
C24 C22 C19 111.0(6)
C25 C22 C19 109.6(6)
C27 C26 C31 121.7(6)
C27 C26 C1 127.7(6)
C31 C26 C1 110.4(5)
C26 C27 C28 119.0(6)
C27 C28 C29 119.3(6)
C27 C28 N1 119.7(6)
C29 C28 N1 120.9(6)
C30 C29 C28 120.8(6)
C31 C30 C29 119.9(6)
C30 C31 C26 119.0(6)
C30 C31 C32 132.0(6)
C26 C31 C32 108.9(5)
C33 C32 C37 118.9(6)
C33 C32 C31 132.0(6)
C37 C32 C31 109.1(5)
C34 C33 C32 119.4(6)
C33 C34 C35 121.7(6)
C34 C35 C36 118.9(6)
C34 C35 N2 120.3(6)
C36 C35 N2 120.8(6)
C37 C36 C35 119.1(6)
C36 C37 C32 122.0(6)
C36 C37 C1 128.3(6)
C32 C37 C1 109.7(5)
C39 C38 C43 119.1(7)
C39 C38 N1 119.3(6)
C43 C38 N1 121.6(6)
C38 C39 C40 121.4(7)
C41 C40 C39 118.8(7)
C40 C41 C42 120.0(7)
C43 C42 C41 119.8(7)
C38 C43 C42 120.9(7)
C45 C44 C49 118.5(6)
C45 C44 N1 122.4(6)
C49 C44 N1 119.1(7)
C44 C45 C46 120.2(7)
C47 C46 C45 120.9(8)
C48 C47 C46 118.3(7)
C47 C48 C49 122.2(8)
C48 C49 C44 119.9(8)
C51 C50 C55 118.8(7)
C51 C50 N2 120.3(6)
C55 C50 N2 121.0(6)
C50 C51 C52 120.3(7)
C53 C52 C51 120.7(8)
C54 C53 C52 118.7(8)
C53 C54 C55 121.3(7)
C54 C55 C50 120.1(7)
C57 C56 C61 118.5(7)
C57 C56 N2 120.9(7)
C61 C56 N2 120.6(6)
C56 C57 C58 119.9(8)
C59 C58 C57 121.8(8)
C60 C59 C58 118.4(8)
C59 C60 C61 121.6(9)
C60 C61 C56 119.9(7)
Cl1 C62 Cl2 104.4(6)

loop_
_geom_bond_atom_site_label_1
_geom_bond_atom_site_label_2
_geom_bond_distance
O1 C14 1.360(8)
O1 C15 1.378(8)
N1 C44 1.418(8)
N1 C28 1.428(8)
N1 C38 1.434(8)
N2 C56 1.408(9)
N2 C35 1.424(8)
N2 C50 1.428(9)
N3 C14 1.269(8)
N3 N4 1.406(8)
N4 C15 1.284(9)
C1 C26 1.527(9)
C1 C13 1.535(8)
C1 C37 1.537(8)
C1 C2 1.537(9)
C2 C3 1.381(9)
C2 C7 1.396(9)
C3 C4 1.394(10)
C4 C5 1.377(11)
C5 C6 1.372(10)
C6 C7 1.381(9)
C7 C8 1.457(9)
C8 C9 1.391(9)
C8 C13 1.392(8)
C9 C10 1.364(10)
C10 C11 1.398(9)
C11 C12 1.402(9)
C11 C14 1.457(9)
C12 C13 1.355(9)
C15 C16 1.453(10)
C16 C21 1.377(10)
C16 C17 1.380(10)
C17 C18 1.378(10)
C18 C19 1.390(10)
C19 C20 1.385(10)
C19 C22 1.545(10)
C20 C21 1.376(10)
C22 C23 1.515(11)
C22 C24 1.531(11)
C22 C25 1.536(10)
C26 C27 1.372(8)
C26 C31 1.402(8)
C27 C28 1.398(9)
C28 C29 1.398(9)
C29 C30 1.384(9)
C30 C31 1.380(9)
C31 C32 1.462(8)
C32 C33 1.384(8)
C32 C37 1.407(9)
C33 C34 1.380(9)
C34 C35 1.400(9)
C35 C36 1.401(9)
C36 C37 1.369(9)
C38 C39 1.368(9)
C38 C43 1.370(9)
C39 C40 1.391(10)
C40 C41 1.378(10)
C41 C42 1.386(10)
C42 C43 1.378(10)
C44 C45 1.391(10)
C44 C49 1.395(10)
C45 C46 1.393(9)
C46 C47 1.381(11)
C47 C48 1.371(12)
C48 C49 1.375(11)
C50 C51 1.374(10)
C50 C55 1.386(10)
C51 C52 1.399(11)
C52 C53 1.371(11)
C53 C54 1.370(11)
C54 C55 1.383(11)
C56 C57 1.382(10)
C56 C61 1.399(10)
C57 C58 1.386(11)
C58 C59 1.380(13)
C59 C60 1.354(12)
C60 C61 1.396(11)
C62 Cl1 1.715(9)
C62 Cl2 1.726(9)
